data_2011133
loop_
_publ_author_name
'Baumeister, Ute'
'Hartung, Helmut'
'Spitzner, Roland'
'Felicetti, Michael'
'Schroth, Werner'

_publ_section_title
;
 (3<i>R</i>*,3'<i>R</i>*)-1,1'-Dimethyl-3,3'-biindoline-2,2'-dithione
;
_journal_issue 7
_journal_name_full 'Acta Crystallographica Section C'
_journal_page_first 830
_journal_page_last 831
_journal_paper_doi 10.1107/S0108270100004194
_journal_volume 56
_journal_year 2000
_chemical_formula_sum 'C18 H16 N2 S2'
_chemical_formula_weight 324.45
_chemical_name_systematic
;
(3R*,3'R*)-1,1'-Dimethyl-3,3'-biindoline-2,2'-dithione
;
_space_group_IT_number 15
_symmetry_cell_setting monoclinic
_symmetry_space_group_name_Hall '-C 2yc'
_symmetry_space_group_name_H-M 'C 1 2/c 1'
_audit_creation_method SHELXL97
_cell_angle_alpha 90.00
_cell_angle_beta 100.50(3)
_cell_angle_gamma 90.00
_cell_formula_units_Z 8
_cell_length_a 17.635(5)
_cell_length_b 8.418(2)
_cell_length_c 22.591(5)
_cell_measurement_reflns_used 80
_cell_measurement_temperature 293(2)
_cell_measurement_theta_max 13.9
_cell_measurement_theta_min 7.6
_cell_volume 3297.5(15)
_computing_cell_refinement DIF4
_computing_data_collection 'DIF4 (Stoe & Cie 1991)'
_computing_data_reduction 'REDU4 (Stoe & Cie 1991)'
_computing_molecular_graphics 'XP/PC (Siemens 1990)'
_computing_publication_material SHELXL97
_computing_structure_refinement 'SHELXL97 (Sheldrick, 1997)'
_computing_structure_solution 'SHELXS86 (Sheldrick, 1990)'
_diffrn_ambient_temperature 293(2)
_diffrn_measured_fraction_theta_full .466
_diffrn_measured_fraction_theta_max .466
_diffrn_measurement_device 'Stoe STADI4 four-circle'
_diffrn_measurement_method 'scan width (\w) = 1.05-1.20, scan ratio 2\q:\w = 1.00'
_diffrn_radiation_monochromator 'planar graphite'
_diffrn_radiation_source 'fine-focus sealed tube'
_diffrn_radiation_type MoK\a
_diffrn_radiation_wavelength .71073
_diffrn_reflns_av_R_equivalents .036
_diffrn_reflns_av_sigmaI/netI .054
_diffrn_reflns_limit_h_max 20
_diffrn_reflns_limit_h_min -20
_diffrn_reflns_limit_k_max 10
_diffrn_reflns_limit_k_min -10
_diffrn_reflns_limit_l_max 26
_diffrn_reflns_limit_l_min -26
_diffrn_reflns_number 5790
_diffrn_reflns_theta_full 24.97
_diffrn_reflns_theta_max 24.97
_diffrn_reflns_theta_min 1.83
_diffrn_standards_decay_% 3.4
_diffrn_standards_interval_time 60
_diffrn_standards_number 3
_exptl_absorpt_coefficient_mu .320
_exptl_absorpt_correction_type none
_exptl_crystal_colour yellow
_exptl_crystal_density_diffrn 1.307
_exptl_crystal_density_method 'not measured'
_exptl_crystal_description prism
_exptl_crystal_F_000 1360
_exptl_crystal_size_max .49
_exptl_crystal_size_mid .21
_exptl_crystal_size_min .15
_refine_diff_density_max .194
_refine_diff_density_min -.269
_refine_ls_extinction_method none
_refine_ls_goodness_of_fit_ref .991
_refine_ls_hydrogen_treatment mixed
_refine_ls_matrix_type full
_refine_ls_number_parameters 241
_refine_ls_number_reflns 2895
_refine_ls_number_restraints 0
_refine_ls_restrained_S_all .991
_refine_ls_R_factor_all .100
_refine_ls_R_factor_gt .042
_refine_ls_shift/su_max .023
_refine_ls_shift/su_mean .001
_refine_ls_structure_factor_coef Fsqd
_refine_ls_weighting_details 'w = 1/[\s^2^(Fo^2^)+(0.057P)^2^] where P=(Fo^2^+2Fc^2^)/3'
_refine_ls_weighting_scheme calc
_refine_ls_wR_factor_ref .106
_reflns_number_gt 1664
_reflns_number_total 2895
_reflns_threshold_expression I>2\s(I)
_cod_data_source_file jz1394.cif
_cod_data_source_block I
_cod_depositor_comments
;
The following automatic conversions were performed:

'_refine_ls_weighting_scheme' value 'calc w =
1/[\s^2^(Fo^2^)+(0.057P)^2^] where P=(Fo^2^+2Fc^2^)/3' was changed to
'calc'. New tag '_refine_ls_weighting_details' was created. The value
of the new tag was set to 'w = 1/[\s^2^(Fo^2^)+(0.057P)^2^] where
P=(Fo^2^+2Fc^2^)/3'.

Automatic conversion script
Id: cif_fix_values 3143 2015-03-26 13:38:13Z robertas 
;
_cod_original_cell_volume 3297.5(14)
_cod_original_sg_symbol_H-M 'C 2/c'
_cod_database_code 2011133
_cod_database_fobs_code 2011133

loop_
_symmetry_equiv_pos_as_xyz
'x, y, z'
'-x, y, -z+1/2'
'x+1/2, y+1/2, z'
'-x+1/2, y+1/2, -z+1/2'
'-x, -y, -z'
'x, -y, z-1/2'
'-x+1/2, -y+1/2, -z'
'x+1/2, -y+1/2, z-1/2'

loop_
_atom_site_label
_atom_site_fract_x
_atom_site_fract_y
_atom_site_fract_z
_atom_site_U_iso_or_equiv
_atom_site_adp_type
_atom_site_calc_flag
_atom_site_refinement_flags
_atom_site_occupancy
_atom_site_disorder_assembly
_atom_site_disorder_group
_atom_site_type_symbol
S1 .47085(4) .22738(10) .54668(3) .0618(3) Uani d . 1 . . S
S2 .36455(5) .21374(12) .75862(3) .0778(3) Uani d . 1 . . S
N1 .33494(11) .0865(3) .51114(9) .0465(5) Uani d . 1 . . N
N2 .38333(12) -.0958(3) .73988(9) .0537(6) Uani d . 1 . . N
C1 .38766(13) .1490(3) .55488(11) .0426(6) Uani d . 1 . . C
C2 .35741(13) .1339(3) .61356(11) .0408(6) Uani d . 1 . . C
C3 .28249(13) .0468(3) .59512(10) .0416(6) Uani d . 1 . . C
C4 .27082(13) .0229(3) .53347(11) .0447(6) Uani d . 1 . . C
C5 .20720(16) -.0520(4) .50240(14) .0632(9) Uani d . 1 . . C
C6 .15350(17) -.1055(5) .53550(15) .0734(10) Uani d . 1 . . C
C7 .16355(16) -.0840(4) .59643(14) .0663(9) Uani d . 1 . . C
C8 .22813(14) -.0070(4) .62719(12) .0534(7) Uani d . 1 . . C
C9 .34157(16) .0814(4) .44748(11) .0649(9) Uani d . 1 . . C
H9A .3550 .1849 .4349 .097 Uiso calc R 1 . . H
H9B .2932 .0492 .4238 .097 Uiso calc R 1 . . H
H9C .3809 .0067 .4421 .097 Uiso calc R 1 . . H
C10 .38775(14) .0556(4) .72262(11) .0500(7) Uani d . 1 . . C
C11 .41652(14) .0553(3) .66338(11) .0418(6) Uani d . 1 . . C
C12 .43032(13) -.1171(3) .65277(11) .0424(6) Uani d . 1 . . C
C13 .40882(14) -.2024(4) .69935(11) .0503(7) Uani d . 1 . . C
C14 .41488(19) -.3667(4) .70240(17) .0699(9) Uani d . 1 . . C
C15 .4454(2) -.4420(5) .65781(17) .0757(10) Uani d . 1 . . C
C16 .46747(18) -.3597(4) .61193(16) .0657(9) Uani d . 1 . . C
C17 .45990(16) -.1957(4) .60819(13) .0527(7) Uani d . 1 . . C
C18 .35434(19) -.1465(5) .79337(13) .0831(11) Uani d . 1 . . C
H18A .3575 -.0596 .8212 .125 Uiso calc R 1 . . H
H18B .3849 -.2335 .8120 .125 Uiso calc R 1 . . H
H18C .3016 -.1796 .7821 .125 Uiso calc R 1 . . H
H2 .3504(12) .244(3) .6289(10) .042(7) Uiso d . 1 . . H
H5 .2030(15) -.075(3) .4617(13) .070(9) Uiso d . 1 . . H
H6 .1078(16) -.151(4) .5161(12) .074(9) Uiso d . 1 . . H
H7 .1247(15) -.118(3) .6195(12) .071(8) Uiso d . 1 . . H
H8 .2383(14) .016(3) .6715(12) .061(8) Uiso d . 1 . . H
H11 .4623(13) .116(3) .6684(10) .042(7) Uiso d . 1 . . H
H14 .4002(15) -.410(3) .7368(13) .066(9) Uiso d . 1 . . H
H15 .4516(19) -.565(5) .6604(15) .109(12) Uiso d . 1 . . H
H16 .4909(16) -.409(4) .5790(14) .082(10) Uiso d . 1 . . H
H17 .4765(16) -.131(4) .5803(13) .070(10) Uiso d . 1 . . H

loop_
_atom_site_aniso_label
_atom_site_aniso_U_11
_atom_site_aniso_U_22
_atom_site_aniso_U_33
_atom_site_aniso_U_12
_atom_site_aniso_U_13
_atom_site_aniso_U_23
S1 .0543(4) .0662(6) .0715(5) -.0201(4) .0286(4) -.0055(4)
S2 .0879(6) .0898(7) .0590(5) .0057(5) .0217(4) -.0261(5)
N1 .0435(12) .0581(15) .0393(12) -.0040(11) .0115(9) .0028(11)
N2 .0493(13) .0694(18) .0417(12) -.0046(12) .0060(10) .0072(12)
C1 .0438(15) .0372(15) .0495(15) -.0004(11) .0157(12) .0024(12)
C2 .0401(14) .0405(17) .0437(14) -.0017(12) .0123(11) -.0037(12)
C3 .0340(13) .0485(16) .0428(14) .0024(11) .0084(10) .0056(12)
C4 .0357(13) .0561(18) .0428(15) -.0036(12) .0083(11) .0071(13)
C5 .0493(17) .093(3) .0449(17) -.0145(16) .0020(14) -.0024(17)
C6 .0418(16) .110(3) .063(2) -.0250(19) -.0031(14) .0098(19)
C7 .0389(16) .097(3) .064(2) -.0143(16) .0094(14) .0180(19)
C8 .0394(15) .076(2) .0458(17) .0009(14) .0110(12) .0095(15)
C9 .0658(19) .090(2) .0427(16) -.0089(17) .0192(14) .0044(16)
C10 .0424(14) .067(2) .0394(14) -.0039(14) .0037(11) -.0057(15)
C11 .0372(14) .0464(17) .0414(14) -.0062(13) .0060(11) -.0063(12)
C12 .0351(13) .0427(17) .0459(15) -.0032(12) -.0017(11) -.0016(13)
C13 .0432(15) .055(2) .0480(16) -.0042(14) -.0027(12) .0027(15)
C14 .073(2) .060(3) .070(2) -.0113(18) -.0059(18) .019(2)
C15 .081(2) .049(2) .086(3) .0014(18) -.0129(19) -.010(2)
C16 .064(2) .057(2) .071(2) .0088(17) -.0029(16) -.0142(19)
C17 .0477(16) .055(2) .0524(18) .0017(14) .0005(13) -.0113(16)
C18 .083(2) .118(3) .0520(18) -.008(2) .0221(16) .020(2)

loop_
_atom_type_symbol
_atom_type_description
_atom_type_scat_dispersion_real
_atom_type_scat_dispersion_imag
_atom_type_scat_source
C C .0033 .0016 'International Tables Vol C Tables 4.2.6.8 and 6.1.1.4'
H H .0000 .0000 'International Tables Vol C Tables 4.2.6.8 and 6.1.1.4'
N N .0061 .0033 'International Tables Vol C Tables 4.2.6.8 and 6.1.1.4'
S S .1246 .1234 'International Tables Vol C Tables 4.2.6.8 and 6.1.1.4'

loop_
_geom_angle_atom_site_label_1
_geom_angle_atom_site_label_2
_geom_angle_atom_site_label_3
_geom_angle
_geom_angle_publ_flag
C1 N1 C4 112.14(19) ?
C1 N1 C9 124.7(2) ?
C4 N1 C9 123.2(2) ?
C10 N2 C13 111.9(2) ?
C10 N2 C18 124.5(3) ?
C13 N2 C18 123.5(3) ?
N1 C1 C2 107.7(2) yes
N1 C1 S1 126.02(18) yes
C2 C1 S1 126.27(19) ?
C3 C2 C1 103.3(2) ?
C3 C2 C11 116.0(2) ?
C1 C2 C11 112.03(19) yes
C8 C3 C4 119.4(2) ?
C8 C3 C2 132.5(2) ?
C4 C3 C2 108.2(2) ?
C5 C4 C3 122.8(2) ?
C5 C4 N1 128.6(2) ?
C3 C4 N1 108.6(2) ?
C4 C5 C6 116.9(3) ?
C7 C6 C5 121.6(3) ?
C6 C7 C8 120.8(3) ?
C3 C8 C7 118.5(3) ?
N2 C10 C11 107.6(2) yes
N2 C10 S2 126.3(2) yes
C11 C10 S2 126.2(2) ?
C12 C11 C10 103.5(2) ?
C12 C11 C2 114.1(2) ?
C10 C11 C2 110.7(2) yes
C13 C12 C17 119.8(3) ?
C13 C12 C11 107.8(2) ?
C17 C12 C11 132.3(3) ?
C12 C13 C14 121.7(3) ?
C12 C13 N2 109.1(3) ?
C14 C13 N2 129.2(3) ?
C15 C14 C13 117.3(3) ?
C16 C15 C14 121.8(4) ?
C15 C16 C17 121.0(3) ?
C12 C17 C16 118.4(3) ?

loop_
_geom_bond_atom_site_label_1
_geom_bond_atom_site_label_2
_geom_bond_site_symmetry_2
_geom_bond_distance
_geom_bond_publ_flag
S1 C1 . 1.649(2) yes
S2 C10 . 1.650(3) yes
N1 C1 . 1.335(3) yes
N1 C4 . 1.424(3) yes
N1 C9 . 1.465(3) ?
N2 C10 . 1.339(4) yes
N2 C13 . 1.413(3) yes
N2 C18 . 1.459(3) ?
C1 C2 . 1.522(3) yes
C2 C3 . 1.502(3) ?
C2 C11 . 1.537(3) yes
C3 C8 . 1.379(3) ?
C3 C4 . 1.385(3) ?
C4 C5 . 1.365(4) ?
C5 C6 . 1.384(4) ?
C6 C7 . 1.367(4) ?
C7 C8 . 1.382(4) ?
C10 C11 . 1.515(3) yes
C11 C12 . 1.498(4) ?
C12 C13 . 1.383(3) ?
C12 C17 . 1.384(4) ?
C13 C14 . 1.388(4) ?
C14 C15 . 1.379(5) ?
C15 C16 . 1.361(5) ?
C16 C17 . 1.388(4) ?

loop_
_geom_torsion_atom_site_label_1
_geom_torsion_atom_site_label_2
_geom_torsion_atom_site_label_3
_geom_torsion_atom_site_label_4
_geom_torsion
_geom_torsion_publ_flag
C4 N1 C1 C2 -2.1(3) ?
C9 N1 C1 C2 178.5(2) ?
C4 N1 C1 S1 177.6(2) ?
C9 N1 C1 S1 -1.8(4) ?
N1 C1 C2 C3 2.7(3) ?
S1 C1 C2 C3 -176.9(2) ?
N1 C1 C2 C11 128.2(2) ?
S1 C1 C2 C11 -51.4(3) ?
C1 C2 C3 C8 178.2(3) ?
C11 C2 C3 C8 55.3(4) ?
C1 C2 C3 C4 -2.4(3) ?
C11 C2 C3 C4 -125.3(2) ?
C8 C3 C4 C5 .1(4) ?
C2 C3 C4 C5 -179.4(3) ?
C8 C3 C4 N1 -179.2(2) ?
C2 C3 C4 N1 1.3(3) ?
C1 N1 C4 C5 -178.8(3) ?
C9 N1 C4 C5 .6(5) ?
C1 N1 C4 C3 .5(3) ?
C9 N1 C4 C3 179.9(2) ?
C3 C4 C5 C6 -.3(5) ?
N1 C4 C5 C6 178.9(3) ?
C4 C5 C6 C7 .1(5) ?
C5 C6 C7 C8 .2(6) ?
C4 C3 C8 C7 .3(4) ?
C2 C3 C8 C7 179.6(3) ?
C6 C7 C8 C3 -.4(5) ?
C13 N2 C10 C11 2.0(3) ?
C18 N2 C10 C11 -176.8(2) ?
C13 N2 C10 S2 -179.02(18) ?
C18 N2 C10 S2 2.1(4) ?
N2 C10 C11 C12 -2.5(3) ?
S2 C10 C11 C12 178.55(18) ?
N2 C10 C11 C2 120.2(2) ?
S2 C10 C11 C2 -58.8(3) ?
C3 C2 C11 C12 49.3(3) yes
C1 C2 C11 C12 -68.9(3) yes
C3 C2 C11 C10 -67.0(3) yes
C1 C2 C11 C10 174.8(2) yes
C10 C11 C12 C13 2.1(3) ?
C2 C11 C12 C13 -118.3(2) ?
C10 C11 C12 C17 -176.6(3) ?
C2 C11 C12 C17 63.0(3) ?
C17 C12 C13 C14 -1.0(4) ?
C11 C12 C13 C14 -179.9(2) ?
C17 C12 C13 N2 177.8(2) ?
C11 C12 C13 N2 -1.0(3) ?
C10 N2 C13 C12 -.7(3) ?
C18 N2 C13 C12 178.2(2) ?
C10 N2 C13 C14 178.1(3) ?
C18 N2 C13 C14 -3.0(4) ?
C12 C13 C14 C15 1.8(4) ?
N2 C13 C14 C15 -176.9(3) ?
C13 C14 C15 C16 -1.2(5) ?
C14 C15 C16 C17 -.2(5) ?
C13 C12 C17 C16 -.3(4) ?
C11 C12 C17 C16 178.2(3) ?
C15 C16 C17 C12 .9(5) ?

loop_
_cod_related_entry_id
_cod_related_entry_database
_cod_related_entry_code
1 ChemSpider 21107234
